data_7239487
loop_
_publ_author_name
'Liu, Wei'
'Wang, Qi-Qiang'
'Wang, Yuanyuan'
'Huang, Zhi-Tang'
'Wang, De-Xian'

_publ_section_title
;
 Designed self-assemblies based on cooperative noncovalent interactions
 including anion--\p, lone-pair electron--\p and hydrogen bonding
;
_journal_issue 18
_journal_name_full 'RSC Advances'
_journal_page_first 9339
_journal_paper_doi 10.1039/c3ra47748g
_journal_volume 4
_journal_year 2014
_chemical_formula_sum 'C26 H28 Br Cl2 N7 O6'
_chemical_formula_weight 685.36
_space_group_IT_number 61
_space_group_name_Hall '-P 2ac 2ab'
_space_group_name_H-M_alt 'P b c a'
_symmetry_cell_setting orthorhombic
_symmetry_space_group_name_H-M 'P b c a'
_atom_sites_solution_hydrogens geom
_atom_sites_solution_primary direct
_atom_sites_solution_secondary difmap
_audit_creation_method SHELXL-97
_cell_angle_alpha 90.00
_cell_angle_beta 90.00
_cell_angle_gamma 90.00
_cell_formula_units_Z 8
_cell_length_a 17.077(3)
_cell_length_b 17.927(4)
_cell_length_c 19.393(4)
_cell_measurement_reflns_used 13905
_cell_measurement_temperature 173(2)
_cell_measurement_theta_max 27.4802
_cell_measurement_theta_min 1.5469
_cell_volume 5937(2)
_computing_cell_refinement 'CrystalClear (Rigaku Inc., 2008)'
_computing_data_collection 'CrystalClear (Rigaku Inc., 2008)'
_computing_data_reduction 'CrystalClear (Rigaku Inc., 2008)'
_computing_molecular_graphics
;
 Mercury: visualization and analysis of crystal structures, C. F. Macrae,
 P. R. Edgington, P. McCabe, E. Pidcock, G. P. Shields, R. Taylor,
 M. Towler and J. van de Streek, J. Appl. Cryst., 39, 453-457, 2006.
;
_computing_publication_material 'SHELX-97 (Sheldrick, 2008)'
_computing_structure_refinement 'SHELX-97 (Sheldrick, 2008)'
_computing_structure_solution 'SHELX-97 (Sheldrick, 2008)'
_diffrn_ambient_temperature 173(2)
_diffrn_detector_area_resol_mean 28.5714
_diffrn_measured_fraction_theta_full 0.996
_diffrn_measured_fraction_theta_max 0.996
_diffrn_measurement_device_type 'Saturn724+ CCD'
_diffrn_measurement_method '\w scans at fixed \c = 45\%'
_diffrn_radiation_monochromator graphite
_diffrn_radiation_source 'fine-focus sealed tube'
_diffrn_radiation_type MoK\a
_diffrn_radiation_wavelength 0.71073
_diffrn_reflns_av_R_equivalents 0.1047
_diffrn_reflns_av_sigmaI/netI 0.0997
_diffrn_reflns_limit_h_max 17
_diffrn_reflns_limit_h_min -20
_diffrn_reflns_limit_k_max 21
_diffrn_reflns_limit_k_min -18
_diffrn_reflns_limit_l_max 23
_diffrn_reflns_limit_l_min -16
_diffrn_reflns_number 18245
_diffrn_reflns_theta_full 25.00
_diffrn_reflns_theta_max 25.00
_diffrn_reflns_theta_min 2.42
_exptl_absorpt_coefficient_mu 1.618
_exptl_absorpt_correction_T_max 1.0000
_exptl_absorpt_correction_T_min 0.6977
_exptl_absorpt_correction_type multi-scan
_exptl_absorpt_process_details 'CrystalClear (Rigaku Inc., 2008)'
_exptl_crystal_colour yellow
_exptl_crystal_density_diffrn 1.534
_exptl_crystal_density_method 'not measured'
_exptl_crystal_description block
_exptl_crystal_F_000 2800
_exptl_crystal_size_max 0.44
_exptl_crystal_size_mid 0.26
_exptl_crystal_size_min 0.24
_refine_diff_density_max 0.774
_refine_diff_density_min -0.588
_refine_diff_density_rms 0.110
_refine_ls_extinction_method none
_refine_ls_goodness_of_fit_ref 1.300
_refine_ls_hydrogen_treatment constr
_refine_ls_matrix_type full
_refine_ls_number_parameters 383
_refine_ls_number_reflns 5221
_refine_ls_number_restraints 0
_refine_ls_restrained_S_all 1.300
_refine_ls_R_factor_all 0.1808
_refine_ls_R_factor_gt 0.1483
_refine_ls_shift/su_max 0.005
_refine_ls_shift/su_mean 0.001
_refine_ls_structure_factor_coef Fsqd
_refine_ls_weighting_details 'calc w=1/[\s^2^(Fo^2^)+(0.0368P)^2^+57.6565P] where P=(Fo^2^+2Fc^2^)/3'
_refine_ls_weighting_scheme calc
_refine_ls_wR_factor_gt 0.2404
_refine_ls_wR_factor_ref 0.2570
_reflns_number_gt 4079
_reflns_number_total 5221
_reflns_threshold_expression >2sigma(I)
_cod_data_source_file c3ra47748g.txt
_cod_data_source_block a
_cod_original_sg_symbol_H-M Pbca
_cod_database_code 7239487

loop_
_symmetry_equiv_pos_as_xyz
'x, y, z'
'-x+1/2, -y, z+1/2'
'x+1/2, -y+1/2, -z'
'-x, y+1/2, -z+1/2'
'-x, -y, -z'
'x-1/2, y, -z-1/2'
'-x-1/2, y-1/2, z'
'x, -y-1/2, z-1/2'

loop_
_atom_site_label
_atom_site_type_symbol
_atom_site_fract_x
_atom_site_fract_y
_atom_site_fract_z
_atom_site_U_iso_or_equiv
_atom_site_adp_type
_atom_site_occupancy
_atom_site_symmetry_multiplicity
_atom_site_calc_flag
_atom_site_refinement_flags
Cl1 Cl 0.2278(2) 0.58909(19) 0.3722(2) 0.0703(11) Uani 1 1 d .
Cl2 Cl 0.0122(2) 0.09898(19) 0.00809(16) 0.0654(11) Uani 1 1 d .
O1 O 0.0030(5) 0.4798(4) 0.2615(4) 0.043(2) Uani 1 1 d .
O2 O -0.1236(5) 0.2629(4) 0.1647(4) 0.047(2) Uani 1 1 d .
O3 O 0.0855(4) 0.1278(4) 0.2459(4) 0.0361(18) Uani 1 1 d .
O4 O 0.1647(5) 0.3300(4) 0.3923(4) 0.042(2) Uani 1 1 d .
O5 O -0.2657(5) 0.4340(4) 0.3006(5) 0.071(3) Uani 1 1 d .
H5 H -0.2970 0.4047 0.3202 0.085 Uiso 1 1 d R
O6 O 0.0843(5) 0.1006(4) 0.4878(4) 0.048(2) Uani 1 1 d .
H6 H 0.0595 0.1243 0.5182 0.057 Uiso 1 1 d R
N1 N 0.1093(6) 0.5266(5) 0.3111(6) 0.047(3) Uani 1 1 d .
N2 N 0.0778(5) 0.3989(4) 0.3270(4) 0.031(2) Uani 1 1 d .
N3 N 0.1926(6) 0.4503(5) 0.3784(5) 0.049(3) Uani 1 1 d .
N4 N -0.0190(6) 0.1987(5) 0.2119(4) 0.036(2) Uani 1 1 d .
N5 N -0.0573(6) 0.1866(5) 0.0938(4) 0.042(2) Uani 1 1 d .
N6 N 0.0502(5) 0.1173(5) 0.1365(4) 0.034(2) Uani 1 1 d .
C1 C 0.1682(8) 0.5142(7) 0.3505(7) 0.052(3) Uani 1 1 d .
C2 C 0.0647(7) 0.4659(7) 0.3013(6) 0.044(3) Uani 1 1 d .
C3 C 0.1426(7) 0.3950(6) 0.3633(5) 0.036(3) Uani 1 1 d .
C4 C 0.1282(6) 0.2620(5) 0.3809(6) 0.035(3) Uani 1 1 d .
C5 C 0.1182(6) 0.2184(6) 0.4394(5) 0.035(3) Uani 1 1 d .
H5A H 0.1288 0.2381 0.4839 0.042 Uiso 1 1 calc R
C6 C 0.0925(7) 0.1453(6) 0.4318(6) 0.040(3) Uani 1 1 d .
C7 C 0.0779(6) 0.1175(6) 0.3672(5) 0.034(2) Uani 1 1 d .
H7 H 0.0606 0.0675 0.3612 0.040 Uiso 1 1 calc R
C8 C 0.0890(6) 0.1642(6) 0.3104(5) 0.027(2) Uani 1 1 d .
C9 C 0.1138(5) 0.2355(5) 0.3153(6) 0.029(2) Uani 1 1 d .
H9 H 0.1210 0.2659 0.2757 0.035 Uiso 1 1 calc R
C10 C 0.0360(6) 0.1495(5) 0.1972(5) 0.031(2) Uani 1 1 d .
C11 C 0.0007(7) 0.1390(6) 0.0886(6) 0.039(3) Uani 1 1 d .
C12 C -0.0635(7) 0.2156(5) 0.1572(6) 0.037(3) Uani 1 1 d .
C13 C -0.1201(6) 0.3230(6) 0.2111(5) 0.034(3) Uani 1 1 d .
C14 C -0.1908(7) 0.3414(6) 0.2397(6) 0.045(3) Uani 1 1 d .
H14 H -0.2353 0.3102 0.2341 0.054 Uiso 1 1 calc R
C15 C -0.1954(7) 0.4072(6) 0.2774(7) 0.045(3) Uani 1 1 d .
C16 C -0.1292(8) 0.4509(6) 0.2874(6) 0.049(3) Uani 1 1 d .
H16 H -0.1316 0.4951 0.3144 0.058 Uiso 1 1 calc R
C17 C -0.0599(6) 0.4287(5) 0.2571(6) 0.034(3) Uani 1 1 d .
C18 C -0.0531(6) 0.3645(6) 0.2184(5) 0.036(3) Uani 1 1 d .
H18 H -0.0049 0.3500 0.1979 0.043 Uiso 1 1 calc R
N13 N 0.3244(6) 0.1282(5) 0.0694(5) 0.046(3) Uani 1 1 d .
C37 C 0.3341(8) 0.1088(7) 0.1433(6) 0.057(4) Uani 1 1 d .
H37B H 0.3867 0.1251 0.1585 0.069 Uiso 1 1 calc R
H37A H 0.3317 0.0539 0.1481 0.069 Uiso 1 1 calc R
C38 C 0.2740(8) 0.1430(8) 0.1903(7) 0.070(4) Uani 1 1 d .
H38A H 0.2215 0.1268 0.1762 0.105 Uiso 1 1 calc R
H38B H 0.2773 0.1975 0.1875 0.105 Uiso 1 1 calc R
H38C H 0.2838 0.1270 0.2378 0.105 Uiso 1 1 calc R
C39 C 0.3893(8) 0.0889(8) 0.0335(6) 0.059(4) Uani 1 1 d .
H39A H 0.3858 0.0351 0.0444 0.071 Uiso 1 1 calc R
H39B H 0.4396 0.1073 0.0524 0.071 Uiso 1 1 calc R
C40 C 0.3912(9) 0.0980(9) -0.0458(7) 0.075(5) Uani 1 1 d .
H40C H 0.4355 0.0699 -0.0646 0.113 Uiso 1 1 calc R
H40B H 0.3969 0.1509 -0.0574 0.113 Uiso 1 1 calc R
H40A H 0.3423 0.0788 -0.0654 0.113 Uiso 1 1 calc R
C41 C 0.3272(8) 0.2105(7) 0.0582(6) 0.056(4) Uani 1 1 d .
H41A H 0.2798 0.2327 0.0792 0.067 Uiso 1 1 calc R
H41B H 0.3245 0.2200 0.0079 0.067 Uiso 1 1 calc R
C42 C 0.3980(9) 0.2508(8) 0.0864(8) 0.080(5) Uani 1 1 d .
H42B H 0.4454 0.2322 0.0637 0.120 Uiso 1 1 calc R
H42A H 0.4018 0.2420 0.1362 0.120 Uiso 1 1 calc R
H42C H 0.3927 0.3045 0.0778 0.120 Uiso 1 1 calc R
C43 C 0.2454(9) 0.1027(8) 0.0438(7) 0.065(4) Uani 1 1 d .
H43B H 0.2391 0.1198 -0.0044 0.078 Uiso 1 1 calc R
H43A H 0.2045 0.1276 0.0717 0.078 Uiso 1 1 calc R
C44 C 0.2307(9) 0.0191(8) 0.0460(7) 0.074(5) Uani 1 1 d .
H44C H 0.2703 -0.0066 0.0181 0.112 Uiso 1 1 calc R
H44A H 0.1785 0.0084 0.0275 0.112 Uiso 1 1 calc R
H44B H 0.2338 0.0015 0.0938 0.112 Uiso 1 1 calc R
Br1 Br 0.13206(7) 0.30970(7) 0.12685(6) 0.0456(4) Uani 1 1 d .

loop_
_atom_site_aniso_label
_atom_site_aniso_U_11
_atom_site_aniso_U_22
_atom_site_aniso_U_33
_atom_site_aniso_U_23
_atom_site_aniso_U_13
_atom_site_aniso_U_12
Cl1 0.060(2) 0.055(2) 0.095(3) 0.015(2) -0.025(2) -0.0248(17)
Cl2 0.096(3) 0.061(2) 0.0389(17) -0.0166(16) -0.0080(18) 0.012(2)
O1 0.040(5) 0.032(4) 0.058(5) 0.002(4) -0.006(4) -0.007(4)
O2 0.048(5) 0.046(5) 0.047(5) -0.014(4) -0.023(4) 0.010(4)
O3 0.038(5) 0.038(4) 0.033(4) -0.004(3) -0.004(4) 0.005(4)
O4 0.047(5) 0.040(4) 0.037(4) 0.008(3) -0.017(4) -0.008(4)
O5 0.050(6) 0.044(5) 0.119(8) -0.019(5) 0.042(6) -0.003(5)
O6 0.060(6) 0.043(5) 0.041(5) 0.009(4) 0.006(4) 0.002(4)
N1 0.028(6) 0.048(6) 0.066(7) 0.011(5) -0.001(5) -0.006(5)
N2 0.033(6) 0.029(5) 0.031(5) 0.004(4) -0.001(4) -0.003(4)
N3 0.048(7) 0.045(6) 0.054(6) 0.001(5) -0.003(5) -0.009(5)
N4 0.045(6) 0.032(5) 0.031(5) 0.000(4) -0.007(4) -0.001(5)
N5 0.057(7) 0.037(5) 0.032(5) 0.003(5) -0.011(5) -0.002(5)
N6 0.036(6) 0.037(5) 0.029(5) 0.000(4) 0.003(4) -0.001(4)
C1 0.037(8) 0.043(7) 0.075(9) 0.006(7) -0.011(7) -0.015(6)
C2 0.027(7) 0.052(7) 0.051(7) -0.005(6) -0.004(6) 0.005(6)
C3 0.037(7) 0.041(6) 0.030(6) -0.006(5) -0.005(5) 0.000(5)
C4 0.032(6) 0.030(6) 0.043(6) -0.004(5) -0.018(6) -0.005(5)
C5 0.036(7) 0.050(7) 0.020(5) 0.006(5) -0.006(5) 0.012(5)
C6 0.044(7) 0.032(6) 0.044(7) 0.013(6) -0.001(6) 0.000(5)
C7 0.027(6) 0.031(6) 0.043(6) -0.010(5) -0.005(5) -0.004(5)
C8 0.018(5) 0.040(6) 0.024(5) -0.006(5) -0.003(4) 0.003(5)
C9 0.014(5) 0.026(5) 0.047(7) 0.002(5) 0.000(5) -0.009(4)
C10 0.031(6) 0.018(5) 0.043(6) 0.000(5) 0.001(5) -0.012(5)
C11 0.046(8) 0.030(6) 0.039(6) 0.001(5) 0.013(6) 0.011(6)
C12 0.037(7) 0.017(5) 0.058(7) -0.007(5) -0.004(6) -0.001(5)
C13 0.031(7) 0.032(6) 0.039(6) 0.002(5) 0.000(5) 0.000(5)
C14 0.039(7) 0.027(6) 0.069(8) 0.016(6) -0.006(6) -0.003(5)
C15 0.033(7) 0.032(6) 0.070(8) 0.000(6) 0.005(6) 0.002(5)
C16 0.055(9) 0.026(6) 0.064(8) -0.010(6) 0.016(7) 0.004(6)
C17 0.027(6) 0.026(5) 0.048(7) 0.008(5) 0.002(5) 0.001(5)
C18 0.028(6) 0.046(7) 0.033(6) 0.006(5) 0.002(5) 0.003(5)
N13 0.047(7) 0.049(6) 0.043(6) 0.003(5) -0.005(5) 0.004(5)
C37 0.054(9) 0.061(8) 0.057(8) 0.002(7) 0.006(7) 0.008(7)
C38 0.063(10) 0.091(11) 0.056(9) 0.003(8) 0.000(8) 0.014(9)
C39 0.054(10) 0.074(10) 0.049(8) -0.001(7) 0.014(7) -0.004(7)
C40 0.067(12) 0.097(12) 0.062(9) 0.019(9) -0.004(8) 0.009(9)
C41 0.062(10) 0.058(8) 0.048(7) 0.007(7) -0.003(7) 0.021(7)
C42 0.085(13) 0.077(10) 0.078(11) 0.003(9) 0.017(9) -0.012(9)
C43 0.064(10) 0.072(10) 0.059(9) 0.001(8) -0.012(8) -0.004(8)
C44 0.071(12) 0.093(12) 0.060(9) -0.006(9) -0.010(8) -0.018(9)
Br1 0.0437(7) 0.0575(8) 0.0356(6) 0.0006(6) -0.0004(6) -0.0032(6)

loop_
_atom_type_symbol
_atom_type_description
_atom_type_scat_dispersion_real
_atom_type_scat_dispersion_imag
_atom_type_scat_source
C C 0.0033 0.0016 'International Tables Vol C Tables 4.2.6.8 and 6.1.1.4'
H H 0.0000 0.0000 'International Tables Vol C Tables 4.2.6.8 and 6.1.1.4'
Br Br -0.2901 2.4595 'International Tables Vol C Tables 4.2.6.8 and 6.1.1.4'
Cl Cl 0.1484 0.1585 'International Tables Vol C Tables 4.2.6.8 and 6.1.1.4'
N N 0.0061 0.0033 'International Tables Vol C Tables 4.2.6.8 and 6.1.1.4'
O O 0.0106 0.0060 'International Tables Vol C Tables 4.2.6.8 and 6.1.1.4'

loop_
_geom_angle_atom_site_label_1
_geom_angle_atom_site_label_2
_geom_angle_atom_site_label_3
_geom_angle
C2 O1 C17 121.0(9)
C12 O2 C13 121.5(9)
C10 O3 C8 121.5(8)
C3 O4 C4 124.6(8)
C15 O5 H5 119.2
C6 O6 H6 108.4
C1 N1 C2 112.9(10)
C3 N2 C2 113.2(9)
C1 N3 C3 110.4(10)
C10 N4 C12 112.5(9)
C11 N5 C12 112.6(9)
C11 N6 C10 112.2(9)
N1 C1 N3 129.5(11)
N1 C1 Cl1 118.0(10)
N3 C1 Cl1 112.5(9)
N2 C2 O1 121.6(10)
N2 C2 N1 126.1(11)
O1 C2 N1 112.3(10)
N2 C3 N3 127.8(10)
N2 C3 O4 120.4(9)
N3 C3 O4 111.7(9)
C9 C4 O4 121.9(9)
C9 C4 C5 122.5(9)
O4 C4 C5 114.9(9)
C4 C5 C6 118.8(10)
C4 C5 H5A 120.6
C6 C5 H5A 120.6
O6 C6 C7 119.9(10)
O6 C6 C5 120.2(10)
C7 C6 C5 119.9(10)
C6 C7 C8 118.6(9)
C6 C7 H7 120.7
C8 C7 H7 120.7
C9 C8 C7 123.6(9)
C9 C8 O3 120.9(9)
C7 C8 O3 114.6(8)
C8 C9 C4 116.6(10)
C8 C9 H9 121.7
C4 C9 H9 121.7
N4 C10 O3 119.7(9)
N4 C10 N6 127.7(10)
O3 C10 N6 112.6(9)
N5 C11 N6 128.5(10)
N5 C11 Cl2 115.2(9)
N6 C11 Cl2 116.2(8)
N5 C12 N4 126.5(10)
N5 C12 O2 114.0(10)
N4 C12 O2 119.4(10)
C14 C13 C18 124.2(10)
C14 C13 O2 114.1(10)
C18 C13 O2 121.2(10)
C13 C14 C15 117.9(11)
C13 C14 H14 121.0
C15 C14 H14 121.0
O5 C15 C16 118.0(10)
O5 C15 C14 121.3(11)
C16 C15 C14 120.5(11)
C17 C16 C15 118.4(10)
C17 C16 H16 120.8
C15 C16 H16 120.8
C18 C17 C16 123.1(10)
C18 C17 O1 120.5(10)
C16 C17 O1 116.0(9)
C13 C18 C17 116.0(10)
C13 C18 H18 122.0
C17 C18 H18 122.0
C37 N13 C39 105.0(9)
C37 N13 C41 111.6(10)
C39 N13 C41 112.1(10)
C37 N13 C43 110.3(10)
C39 N13 C43 111.7(10)
C41 N13 C43 106.3(10)
N13 C37 C38 114.4(11)
N13 C37 H37B 108.6
C38 C37 H37B 108.6
N13 C37 H37A 108.6
C38 C37 H37A 108.6
H37B C37 H37A 107.6
C37 C38 H38A 109.5
C37 C38 H38B 109.5
H38A C38 H38B 109.5
C37 C38 H38C 109.5
H38A C38 H38C 109.5
H38B C38 H38C 109.5
N13 C39 C40 115.5(12)
N13 C39 H39A 108.4
C40 C39 H39A 108.4
N13 C39 H39B 108.4
C40 C39 H39B 108.4
H39A C39 H39B 107.5
C39 C40 H40C 109.5
C39 C40 H40B 109.5
H40C C40 H40B 109.5
C39 C40 H40A 109.5
H40C C40 H40A 109.5
H40B C40 H40A 109.5
N13 C41 C42 116.5(11)
N13 C41 H41A 108.2
C42 C41 H41A 108.2
N13 C41 H41B 108.2
C42 C41 H41B 108.2
H41A C41 H41B 107.3
C41 C42 H42B 109.5
C41 C42 H42A 109.5
H42B C42 H42A 109.5
C41 C42 H42C 109.5
H42B C42 H42C 109.5
H42A C42 H42C 109.5
N13 C43 C44 116.0(12)
N13 C43 H43B 108.3
C44 C43 H43B 108.3
N13 C43 H43A 108.3
C44 C43 H43A 108.3
H43B C43 H43A 107.4
C43 C44 H44C 109.5
C43 C44 H44A 109.5
H44C C44 H44A 109.5
C43 C44 H44B 109.5
H44C C44 H44B 109.5
H44A C44 H44B 109.5

loop_
_geom_bond_atom_site_label_1
_geom_bond_atom_site_label_2
_geom_bond_distance
Cl1 C1 1.737(12)
Cl2 C11 1.729(11)
O1 C2 1.330(13)
O1 C17 1.415(12)
O2 C12 1.340(13)
O2 C13 1.404(12)
O3 C10 1.326(12)
O3 C8 1.412(11)
O4 C3 1.346(12)
O4 C4 1.387(12)
O5 C15 1.369(14)
O5 H5 0.8400
O6 C6 1.358(12)
O6 H6 0.8400
N1 C1 1.282(15)
N1 C2 1.342(14)
N2 C3 1.314(13)
N2 C2 1.319(14)
N3 C1 1.333(15)
N3 C3 1.342(14)
N4 C10 1.320(13)
N4 C12 1.339(13)
N5 C11 1.311(14)
N5 C12 1.339(14)
N6 C11 1.315(14)
N6 C10 1.333(12)
C4 C9 1.380(14)
C4 C5 1.389(14)
C5 C6 1.389(15)
C5 H5A 0.9500
C6 C7 1.372(14)
C7 C8 1.396(14)
C7 H7 0.9500
C8 C9 1.351(13)
C9 H9 0.9500
C13 C14 1.369(15)
C13 C18 1.373(14)
C14 C15 1.389(15)
C14 H14 0.9500
C15 C16 1.389(16)
C16 C17 1.380(15)
C16 H16 0.9500
C17 C18 1.379(14)
C18 H18 0.9500
N13 C37 1.484(14)
N13 C39 1.487(15)
N13 C41 1.492(15)
N13 C43 1.508(16)
C37 C38 1.503(17)
C37 H37B 0.9900
C37 H37A 0.9900
C38 H38A 0.9800
C38 H38B 0.9800
C38 H38C 0.9800
C39 C40 1.546(17)
C39 H39A 0.9900
C39 H39B 0.9900
C40 H40C 0.9800
C40 H40B 0.9800
C40 H40A 0.9800
C41 C42 1.513(18)
C41 H41A 0.9900
C41 H41B 0.9900
C42 H42B 0.9800
C42 H42A 0.9800
C42 H42C 0.9800
C43 C44 1.519(18)
C43 H43B 0.9900
C43 H43A 0.9900
C44 H44C 0.9800
C44 H44A 0.9800
C44 H44B 0.9800

loop_
_geom_hbond_atom_site_label_D
_geom_hbond_atom_site_label_H
_geom_hbond_atom_site_label_A
_geom_hbond_distance_DH
_geom_hbond_distance_HA
_geom_hbond_distance_DA
_geom_hbond_angle_DHA
_geom_hbond_site_symmetry_A
O5 H5 Br1 0.84 2.33 3.161(9) 170.9 6_556
O6 H6 Br1 0.84 2.72 3.243(8) 122.3 8_566

loop_
_geom_torsion_atom_site_label_1
_geom_torsion_atom_site_label_2
_geom_torsion_atom_site_label_3
_geom_torsion_atom_site_label_4
_geom_torsion
C2 N1 C1 N3 4(2)
C2 N1 C1 Cl1 -176.0(9)
C3 N3 C1 N1 -4(2)
C3 N3 C1 Cl1 176.6(9)
C3 N2 C2 O1 178.0(10)
C3 N2 C2 N1 -1.9(17)
C17 O1 C2 N2 14.1(16)
C17 O1 C2 N1 -166.0(10)
C1 N1 C2 N2 -1.3(18)
C1 N1 C2 O1 178.8(11)
C2 N2 C3 N3 2.6(16)
C2 N2 C3 O4 -179.2(10)
C1 N3 C3 N2 -0.2(17)
C1 N3 C3 O4 -178.4(10)
C4 O4 C3 N2 7.4(16)
C4 O4 C3 N3 -174.2(10)
C3 O4 C4 C9 51.2(15)
C3 O4 C4 C5 -138.0(10)
C9 C4 C5 C6 -0.2(17)
O4 C4 C5 C6 -171.0(10)
C4 C5 C6 O6 178.1(10)
C4 C5 C6 C7 0.4(17)
O6 C6 C7 C8 -178.2(10)
C5 C6 C7 C8 -0.5(16)
C6 C7 C8 C9 0.4(16)
C6 C7 C8 O3 169.8(9)
C10 O3 C8 C9 -66.3(13)
C10 O3 C8 C7 124.0(10)
C7 C8 C9 C4 -0.3(15)
O3 C8 C9 C4 -169.1(9)
O4 C4 C9 C8 170.3(9)
C5 C4 C9 C8 0.2(16)
C12 N4 C10 O3 179.1(9)
C12 N4 C10 N6 0.0(15)
C8 O3 C10 N4 -9.9(14)
C8 O3 C10 N6 169.3(8)
C11 N6 C10 N4 -1.0(15)
C11 N6 C10 O3 179.9(9)
C12 N5 C11 N6 0.7(17)
C12 N5 C11 Cl2 179.8(8)
C10 N6 C11 N5 0.6(17)
C10 N6 C11 Cl2 -178.6(7)
C11 N5 C12 N4 -1.9(16)
C11 N5 C12 O2 -178.2(10)
C10 N4 C12 N5 1.6(16)
C10 N4 C12 O2 177.7(9)
C13 O2 C12 N5 -149.2(9)
C13 O2 C12 N4 34.1(15)
C12 O2 C13 C14 -147.9(11)
C12 O2 C13 C18 40.5(15)
C18 C13 C14 C15 1.5(17)
O2 C13 C14 C15 -169.9(10)
C13 C14 C15 O5 172.1(11)
C13 C14 C15 C16 -2.4(18)
O5 C15 C16 C17 -172.5(11)
C14 C15 C16 C17 2.2(18)
C15 C16 C17 C18 -1.0(18)
C15 C16 C17 O1 172.2(10)
C2 O1 C17 C18 -76.8(14)
C2 O1 C17 C16 109.7(12)
C14 C13 C18 C17 -0.4(16)
O2 C13 C18 C17 170.4(9)
C16 C17 C18 C13 0.1(16)
O1 C17 C18 C13 -172.8(9)
C39 N13 C37 C38 179.9(12)
C41 N13 C37 C38 58.3(15)
C43 N13 C37 C38 -59.7(15)
C37 N13 C39 C40 178.1(12)
C41 N13 C39 C40 -60.5(15)
C43 N13 C39 C40 58.6(15)
C37 N13 C41 C42 53.8(15)
C39 N13 C41 C42 -63.7(14)
C43 N13 C41 C42 174.0(12)
C37 N13 C43 C44 -62.4(15)
C39 N13 C43 C44 53.9(15)
C41 N13 C43 C44 176.4(11)
